data_4030518
loop_
_publ_author_name
'Akrim, A.'
'Zambon, D.'
'Metin, J.'
'Cousseins, J. C.'

_publ_section_title
;
 Rietveld refinement of the RbYP2O7 structure and crystal chemistry of
 related rare earths diphosphates
;
_journal_name_full 'European Journal of Solid State and Inorganic Chemistry'
_journal_page_first 483
_journal_page_last 495
_journal_volume 30
_journal_year 1993
_chemical_formula_sum 'O7 P2 Rb Y'
_chemical_formula_weight 348.32
_space_group_IT_number 14
_symmetry_cell_setting monoclinic
_symmetry_Int_Tables_number 14
_symmetry_space_group_name_Hall '-P 2ybc'
_symmetry_space_group_name_H-M 'P 1 21/c 1'
_cell_angle_alpha 90
_cell_angle_beta 105.31(6)
_cell_angle_gamma 90
_cell_formula_units_Z 4
_cell_length_a 7.706(4)
_cell_length_b 10.927(1)
_cell_length_c 8.649(5)
_cell_volume 702.4(6)
_diffrn_ambient_temperature 293
_diffrn_radiation_probe x-ray
_diffrn_radiation_type CuK\a
_diffrn_radiation_wavelength 1.54056
_exptl_crystal_density_diffrn 3.294
_pd_proc_ls_prof_R_factor 0.0846
_pd_proc_ls_prof_wR_expected 0.0253
_pd_proc_ls_prof_wR_factor 0.0828
_refine_ls_number_parameters 64
_refine_ls_number_reflns 564
_refine_ls_R_I_factor 0.0514
_cod_data_source_file EJSSIC-1993-30-483-495.cif
_cod_data_source_block RbYP2O7
_cod_original_sg_symbol_H-M 'P 21/c'
_cod_database_code 4030518

loop_
_symmetry_equiv_pos_site_id
_symmetry_equiv_pos_as_xyz
1 x,y,z
2 -x,1/2+y,1/2-z
3 -x,-y,-z
4 x,1/2-y,1/2+z

loop_
_atom_site_label
_atom_site_type_symbol
_atom_site_thermal_displace_type
_atom_site_fract_x
_atom_site_fract_y
_atom_site_fract_z
_atom_site_occupancy
_atom_site_U_iso_or_equiv
Y Y Uiso 0.2345(4) 0.5975(3) 0.7505(5) 1.000 0.0241(13)
P1 P Uiso 0.4366(12) 0.6383(9) 0.1846(11) 1.000 0.041(4)
P2 P Uiso 0.1293(12) 0.9002(9) 0.8159(9) 1.000 0.024(3)
O1 O Uiso 0.3341(18) 0.9299(12) 0.8040(15) 1.000 0.014(5)
O2 O Uiso 0.0723(19) 0.7310(14) 0.246(2) 1.000 0.024(6)
O3 O Uiso 0.6243(16) 0.5780(13) 0.2388(16) 1.000 0.017(5)
O4 O Uiso 0.151(2) 0.5975(13) 0.4887(15) 1.000 0.003(5)
O5 O Uiso 0.342(2) 0.6114(13) 0.0146(17) 1.000 0.033(6)
O6 O Uiso 0.008(2) 0.5018(15) 0.2163(16) 1.000 0.048(6)
O7 O Uiso 0.4585(17) 0.7749(14) 0.2265(15) 1.000 0.013(6)
Rb Rb Uiso 0.1911(4) 0.3187(2) 0.0577(4) 1.000 0.043(3)

loop_
_atom_type_symbol
_atom_type_description
_atom_type_scat_dispersion_real
_atom_type_scat_dispersion_imag
_atom_type_scat_source
O O 0.0492 0.0322 ' International Tables Vol C Tables 4.2.6.8 and 6.1.1.4'
P P 0.2955 0.4335 ' International Tables Vol C Tables 4.2.6.8 and 6.1.1.4'
Rb Rb -0.4688 1.6079 ' International Tables Vol C Tables 4.2.6.8 and 6.1.1.4'
Y Y -0.2670 2.0244 ' International Tables Vol C Tables 4.2.6.8 and 6.1.1.4'

loop_
_geom_angle_atom_site_label_1
_geom_angle_atom_site_label_2
_geom_angle_atom_site_label_3
_geom_angle
_geom_angle_site_symmetry_1
_geom_angle_site_symmetry_3
_geom_angle_publ_flag
O4 Y O5 173.9(6) . 1_556 yes
O4 Y O6 96.1(6) . 3_566 yes
O3 Y O4 92.9(5) 3_666 . yes
O2 Y O4 88.4(6) 4_565 . yes
O4 Y O7 85.9(5) . 4_565 yes
O5 Y O6 89.9(5) 1_556 3_566 yes
O3 Y O5 88.3(5) 3_666 1_556 yes
O2 Y O5 90.9(6) 4_565 1_556 yes
O5 Y O7 88.1(5) 1_556 4_565 yes
O3 Y O6 89.6(6) 3_666 3_566 yes
O2 Y O6 85.8(6) 4_565 3_566 yes
O6 Y O7 170.9(6) 3_566 4_565 yes
O2 Y O3 175.3(6) 4_565 3_666 yes
O3 Y O7 99.2(5) 3_666 4_565 yes
O2 Y O7 85.4(6) 4_565 4_565 yes
O3 P1 O5 113.0(10) . . yes
O3 P1 O7 107.9(9) . . yes
O1 P1 O3 100.6(9) 4_564 . yes
O5 P1 O7 114.8(9) . . yes
O1 P1 O5 110.0(9) 4_564 . yes
O1 P1 O7 109.6(9) 4_564 . yes
O1 P2 O2 109.4(9) . 4_565 yes
O1 P2 O4 102.1(9) . 4_565 yes
O1 P2 O6 106.3(9) . 4_565 yes
O2 P2 O4 110.7(10) 4_565 4_565 yes
O2 P2 O6 110.8(10) 4_565 4_565 yes
O4 P2 O6 116.9(10) 4_565 4_565 yes
P1 O1 P2 125.6(9) 4_565 . yes
Y O2 P2 131.0(9) 4_564 4_564 yes
Y O3 P1 143.1(9) 3_666 . yes
Y O4 P2 169.8(11) . 4_564 yes
Y O5 P1 169.3(10) 1_554 . yes
Y O6 P2 132.3(9) 3_566 4_564 yes
Y O7 P1 125.5(9) 4_564 . yes

loop_
_geom_bond_atom_site_label_1
_geom_bond_atom_site_label_2
_geom_bond_distance
_geom_bond_site_symmetry_2
_geom_bond_publ_flag
Y O4 2.184(13) . yes
Y O5 2.220(15) 1_556 yes
Y O6 2.244(16) 3_566 yes
Y O3 2.195(14) 3_666 yes
Y O2 2.247(16) 4_565 yes
Y O7 2.271(15) 4_565 yes
P1 O3 1.545(16) . yes
P1 O5 1.488(17) . yes
P1 O7 1.535(18) . yes
P1 O1 1.636(16) 4_564 yes
P2 O1 1.641(17) . yes
P2 O2 1.573(18) 4_565 yes
P2 O4 1.460(15) 4_565 yes
P2 O6 1.529(18) 4_565 yes

loop_
_geom_torsion_atom_site_label_1
_geom_torsion_atom_site_label_2
_geom_torsion_atom_site_label_3
_geom_torsion_atom_site_label_4
_geom_torsion
_geom_torsion_site_symmetry_1
_geom_torsion_site_symmetry_3
_geom_torsion_site_symmetry_4
_geom_torsion_publ_flag
O4 Y O3 P1 116.7(15) . 3_666 3_666 no
O4 Y O2 P2 -121.4(13) . 4_565 . no
O5 Y O2 P2 52.6(13) 1_556 4_565 . no
O6 Y O2 P2 142.4(13) 3_566 4_565 . no
O7 Y O2 P2 -35.4(13) 4_565 4_565 . no
O4 Y O7 P1 76.7(10) . 4_565 4_565 no
O5 P1 O3 Y -52.7(18) . . 3_666 no
O7 P1 O3 Y 179.2(12) . . 3_666 no
O1 P1 O3 Y 64.5(15) 4_564 . 3_666 no
O3 P1 O7 Y -160.1(8) . . 4_564 no
O5 P1 O7 Y 72.9(13) . . 4_564 no
O1 P1 O7 Y -51.5(12) 4_564 . 4_564 no
O3 P1 O1 P2 175.9(10) . 4_564 4_564 no
O5 P1 O1 P2 -64.7(14) . 4_564 4_564 no
O7 P1 O1 P2 62.4(13) . 4_564 4_564 no
O2 P2 O1 P1 20.5(14) 4_565 . 4_565 no
O4 P2 O1 P1 137.8(11) 4_565 . 4_565 no
O6 P2 O1 P1 -99.2(12) 4_565 . 4_565 no
O1 P2 O2 Y 33.9(15) . 4_565 . no
O4 P2 O2 Y -77.9(15) 4_565 4_565 . no
O6 P2 O2 Y 150.7(11) 4_565 4_565 . no
